data_4313664
loop_
_publ_author_name
'Piotr Smole\'nski'
'Florian P. Pruchnik'
'Zbigniew Ciunik'
'Tadeusz Lis'

_publ_contact_author
;
Florian P. Pruchnik
Faculty of Chemistry, University of Wroclaw,
14. F. Joliot-Curie Street, 50-383 Wroclaw,
Poland
;
_publ_contact_author_email pruchnik@wchuwr.chem.uni.wroc.pl
_publ_section_title
;
 New Rhodium(III) and Ruthenium(II) Water-Soluble Complexes with
 3,5-Diaza-1-methyl-1-azonia-7-phosphatricyclo[3.3.1.13,7]decane
;
_journal_name_full 'Inorganic Chemistry'
_journal_page_first 3318
_journal_page_last 3322
_journal_paper_doi 10.1021/ic034044v
_journal_volume 42
_journal_year 2003
_chemical_formula_moiety '[RuI2{P(CH2)6N2NCH3}3(H2O)]I3.2H2O'
_chemical_formula_sum 'C21 H51 I5 N9 O3 P3 Ru'
_chemical_formula_weight 1306.19
_chemical_name_common
;
aquatris{diazamethylazoniaphosphaadamantane}
-diiodoruthenium(II)triiodide dihydrate
;
_chemical_name_systematic
;
    (OC-6-13)-aqua{tris(3,5-diaza-1-methyl-1-azonia-7
    -phosphatricyclo[3.3.1.1^3,7]decane}diiodoruthenium(II)
    -triiodide-water (1/2)
;
_space_group_IT_number 14
_symmetry_cell_setting monoclinic
_symmetry_space_group_name_Hall '-P 2yn'
_symmetry_space_group_name_H-M 'P 1 21/n 1'
_atom_sites_solution_hydrogens geom
_atom_sites_solution_primary direct
_atom_sites_solution_secondary difmap
_audit_creation_method SHELXL-97
_cell_angle_alpha 90.00
_cell_angle_beta 92.824(6)
_cell_angle_gamma 90.00
_cell_formula_units_Z 4
_cell_length_a 13.6234(11)
_cell_length_b 15.3353(9)
_cell_length_c 18.1723(12)
_cell_measurement_reflns_used 3200
_cell_measurement_temperature 100(2)
_cell_measurement_theta_max 28.41
_cell_measurement_theta_min 3.28
_cell_volume 3791.9(5)
_computing_cell_refinement 'Oxford Diffraction (Poland) Sp. z o.o'
_computing_data_collection 'Oxford Diffraction (Poland) Sp. z o.o'
_computing_data_reduction 'Oxford Diffraction (Poland) Sp. z o.o'
_computing_molecular_graphics 'SHELXTL-NT V5.1, Bruker AXS 1999'
_computing_publication_material 'SHELXL-97 (Sheldrick, 1997)'
_computing_structure_refinement 'SHELXL-97 (Sheldrick, 1997)'
_computing_structure_solution 'SHELXS-97 (Sheldrick, 1990)'
_diffrn_ambient_temperature 100(2)
_diffrn_measured_fraction_theta_full 0.901
_diffrn_measured_fraction_theta_max 0.901
_diffrn_measurement_device_type 'Kuma KM4CCD'
_diffrn_measurement_method '\w scan'
_diffrn_radiation_monochromator graphite
_diffrn_radiation_source 'fine-focus sealed tube'
_diffrn_radiation_type MoK\a
_diffrn_radiation_wavelength 0.71073
_diffrn_reflns_av_R_equivalents 0.0320
_diffrn_reflns_av_sigmaI/netI 0.0389
_diffrn_reflns_limit_h_max 13
_diffrn_reflns_limit_h_min -17
_diffrn_reflns_limit_k_max 20
_diffrn_reflns_limit_k_min -20
_diffrn_reflns_limit_l_max 23
_diffrn_reflns_limit_l_min -24
_diffrn_reflns_number 25592
_diffrn_reflns_theta_full 28.41
_diffrn_reflns_theta_max 28.41
_diffrn_reflns_theta_min 3.28
_diffrn_standards_number 'none (area detector data)'
_exptl_absorpt_coefficient_mu 4.649
_exptl_absorpt_correction_type |Fo|-|Fc|
_exptl_crystal_density_diffrn 2.288
_exptl_crystal_density_method 'not measured'
_exptl_crystal_F_000 2472
_exptl_crystal_size_max 0.18
_exptl_crystal_size_mid 0.14
_exptl_crystal_size_min 0.10
_refine_diff_density_max 1.301
_refine_diff_density_min -0.986
_refine_diff_density_rms 0.168
_refine_ls_extinction_method none
_refine_ls_goodness_of_fit_ref 1.043
_refine_ls_hydrogen_treatment mixed
_refine_ls_matrix_type full
_refine_ls_number_parameters 382
_refine_ls_number_reflns 8911
_refine_ls_number_restraints 0
_refine_ls_restrained_S_all 1.043
_refine_ls_R_factor_all 0.0456
_refine_ls_R_factor_gt 0.0315
_refine_ls_shift/su_max 0.001
_refine_ls_shift/su_mean 0.000
_refine_ls_structure_factor_coef Fsqd
_refine_ls_weighting_details 'w=1/[\s^2^(Fo^2^)+(0.0319P)^2^+0.0000P] where P=(Fo^2^+2Fc^2^)/3'
_refine_ls_weighting_scheme calc
_refine_ls_wR_factor_gt 0.0627
_refine_ls_wR_factor_ref 0.0672
_reflns_number_gt 7428
_reflns_number_total 8911
_reflns_threshold_expression >2sigma(I)
_cod_data_source_file ic034044vsi20030326_081136_3.cif
_cod_data_source_block sm3abs
_cod_depositor_comments
;
The following automatic conversions were performed:

'_symmetry_cell_setting' value 'Monoclinic' changed to 'monoclinic'
according to the built-in table from CIF Core dictionary named
'cif_core.dic' version 2.4.1 from 2010-06-29.

Automatic conversion script
Id: cif_fix_values 1646 2011-03-28 12:23:43Z adriana 

The following automatic conversions were performed:

'_refine_ls_weighting_scheme' value 'calc
w=1/[\s^2^(Fo^2^)+(0.0319P)^2^+0.0000P] where P=(Fo^2^+2Fc^2^)/3' was
changed to 'calc'. New tag '_refine_ls_weighting_details' was
created. The value of the new tag was set to
'w=1/[\s^2^(Fo^2^)+(0.0319P)^2^+0.0000P] where P=(Fo^2^+2Fc^2^)/3'.

Automatic conversion script
Id: cif_fix_values 3143 2015-03-26 13:38:13Z robertas 
;
_cod_database_code 4313664
_exptl_absorpt_correction_a_min 0.73269
_exptl_absorpt_correction_a_max 1.51202

loop_
_symmetry_equiv_pos_as_xyz
'x, y, z'
'-x+1/2, y+1/2, -z+1/2'
'-x, -y, -z'
'x-1/2, -y-1/2, z-1/2'

loop_
_atom_site_label
_atom_site_type_symbol
_atom_site_fract_x
_atom_site_fract_y
_atom_site_fract_z
_atom_site_U_iso_or_equiv
_atom_site_adp_type
_atom_site_occupancy
_atom_site_calc_flag
_atom_site_refinement_flags
_atom_site_disorder_assembly
_atom_site_disorder_group
Ru1 Ru -0.00006(2) 0.26072(2) 0.235373(17) 0.01093(7) Uani 1 d . . .
I1 I 0.198038(18) 0.246283(17) 0.251825(14) 0.01501(6) Uani 1 d . . .
I2 I -0.197044(18) 0.287250(18) 0.218097(15) 0.01786(7) Uani 1 d . . .
I3 I 0.49992(2) 0.167903(18) 0.232334(15) 0.02136(7) Uani 1 d . . .
I4 I -0.29669(2) 0.531964(18) 0.534972(16) 0.02173(7) Uani 1 d . . .
I5 I 0.32159(2) 0.533808(18) -0.006859(16) 0.02365(7) Uani 1 d . . .
O1W O 0.0209(2) 0.40299(17) 0.24123(16) 0.0179(6) Uani 1 d . . .
O2W O 0.1870(2) 0.5001(2) 0.2807(2) 0.0326(8) Uani 1 d . . .
O3W O -0.1246(2) 0.5045(2) 0.1775(2) 0.0366(9) Uani 1 d . . .
P1A P 0.02331(7) 0.27925(7) 0.10917(6) 0.0119(2) Uani 1 d . . .
N1A N -0.0581(2) 0.2917(2) -0.03515(18) 0.0135(7) Uani 1 d . . .
N2A N 0.1178(2) 0.2528(2) -0.02071(18) 0.0146(7) Uani 1 d . . .
N3A N 0.0658(2) 0.4019(2) 0.00282(18) 0.0141(7) Uani 1 d . . .
C1A C -0.0824(3) 0.2676(3) 0.0420(2) 0.0145(8) Uani 1 d . . .
H1A1 H -0.1056 0.2064 0.0423 0.017 Uiso 1 calc R . .
H1A2 H -0.1368 0.3051 0.0575 0.017 Uiso 1 calc R . .
C2A C 0.1174(3) 0.2220(3) 0.0562(2) 0.0154(8) Uani 1 d . . .
H2A1 H 0.1831 0.2318 0.0805 0.018 Uiso 1 calc R . .
H2A2 H 0.1041 0.1586 0.0565 0.018 Uiso 1 calc R . .
C3A C 0.0560(3) 0.3921(3) 0.0830(2) 0.0166(9) Uani 1 d . . .
H3A1 H 0.0047 0.4325 0.0991 0.020 Uiso 1 calc R . .
H3A2 H 0.1189 0.4084 0.1090 0.020 Uiso 1 calc R . .
C4A C -0.1460(3) 0.2806(3) -0.0863(2) 0.0184(9) Uani 1 d . . .
H4A1 H -0.1681 0.2199 -0.0851 0.028 Uiso 1 calc R . .
H4A2 H -0.1290 0.2958 -0.1364 0.028 Uiso 1 calc R . .
H4A3 H -0.1988 0.3189 -0.0709 0.028 Uiso 1 calc R . .
C5A C 0.0270(3) 0.2353(3) -0.0614(2) 0.0140(8) Uani 1 d . . .
H5A1 H 0.0101 0.1730 -0.0560 0.017 Uiso 1 calc R . .
H5A2 H 0.0356 0.2468 -0.1143 0.017 Uiso 1 calc R . .
C6A C -0.0254(3) 0.3884(3) -0.0381(2) 0.0157(8) Uani 1 d . . .
H6A1 H -0.0182 0.4057 -0.0900 0.019 Uiso 1 calc R . .
H6A2 H -0.0766 0.4257 -0.0176 0.019 Uiso 1 calc R . .
C7A C 0.1432(3) 0.3456(2) -0.0248(2) 0.0152(8) Uani 1 d . . .
H7A1 H 0.1541 0.3612 -0.0767 0.018 Uiso 1 calc R . .
H7A2 H 0.2053 0.3562 0.0044 0.018 Uiso 1 calc R . .
P1B P -0.02264(7) 0.11685(7) 0.23218(6) 0.0133(2) Uani 1 d . . .
N1B N 0.0437(3) -0.0469(2) 0.28298(19) 0.0165(7) Uani 1 d . . .
N2B N -0.1352(3) -0.0289(2) 0.2598(2) 0.0207(8) Uani 1 d . . .
N3B N -0.0282(3) -0.0406(2) 0.15649(19) 0.0182(8) Uani 1 d . . .
C1B C 0.0652(3) 0.0496(2) 0.2887(2) 0.0161(8) Uani 1 d . . .
H1B1 H 0.1325 0.0606 0.2727 0.019 Uiso 1 calc R . .
H1B2 H 0.0629 0.0677 0.3409 0.019 Uiso 1 calc R . .
C2B C -0.1374(3) 0.0672(3) 0.2629(2) 0.0194(9) Uani 1 d . . .
H2B1 H -0.1479 0.0859 0.3140 0.023 Uiso 1 calc R . .
H2B2 H -0.1935 0.0887 0.2312 0.023 Uiso 1 calc R . .
C3B C -0.0149(3) 0.0542(3) 0.1456(2) 0.0192(9) Uani 1 d . . .
H3B1 H -0.0659 0.0755 0.1093 0.023 Uiso 1 calc R . .
H3B2 H 0.0501 0.0646 0.1251 0.023 Uiso 1 calc R . .
C4B C 0.1180(3) -0.0958(3) 0.3295(2) 0.0227(10) Uani 1 d . . .
H4B1 H 0.1838 -0.0836 0.3127 0.034 Uiso 1 calc R . .
H4B2 H 0.1046 -0.1584 0.3256 0.034 Uiso 1 calc R . .
H4B3 H 0.1144 -0.0775 0.3810 0.034 Uiso 1 calc R . .
C5B C -0.0609(3) -0.0665(3) 0.3085(2) 0.0204(9) Uani 1 d . . .
H5B1 H -0.0707 -0.1304 0.3105 0.024 Uiso 1 calc R . .
H5B2 H -0.0674 -0.0430 0.3587 0.024 Uiso 1 calc R . .
C6B C 0.0482(3) -0.0780(3) 0.2032(2) 0.0168(9) Uani 1 d . . .
H6B1 H 0.1127 -0.0621 0.1844 0.020 Uiso 1 calc R . .
H6B2 H 0.0424 -0.1423 0.2018 0.020 Uiso 1 calc R . .
C7B C -0.1254(3) -0.0612(3) 0.1847(2) 0.0210(9) Uani 1 d . . .
H7B1 H -0.1774 -0.0347 0.1518 0.025 Uiso 1 calc R . .
H7B2 H -0.1352 -0.1251 0.1840 0.025 Uiso 1 calc R . .
P1C P -0.02181(7) 0.27678(7) 0.36131(6) 0.0122(2) Uani 1 d . . .
N1C N 0.0603(2) 0.2894(2) 0.50520(18) 0.0126(7) Uani 1 d . . .
N2C N -0.0692(2) 0.3957(2) 0.46925(19) 0.0155(7) Uani 1 d . . .
N3C N -0.1130(2) 0.2437(2) 0.49148(19) 0.0151(7) Uani 1 d . . .
C1C C 0.0855(3) 0.2674(3) 0.4277(2) 0.0137(8) Uani 1 d . . .
H1C1 H 0.1112 0.2070 0.4265 0.016 Uiso 1 calc R . .
H1C2 H 0.1381 0.3070 0.4123 0.016 Uiso 1 calc R . .
C2C C -0.0601(3) 0.3881(3) 0.3890(2) 0.0150(8) Uani 1 d . . .
H2C1 H -0.0111 0.4310 0.3730 0.018 Uiso 1 calc R . .
H2C2 H -0.1240 0.4023 0.3636 0.018 Uiso 1 calc R . .
C3C C -0.1113(3) 0.2138(3) 0.4145(2) 0.0154(8) Uani 1 d . . .
H3C1 H -0.1778 0.2202 0.3906 0.018 Uiso 1 calc R . .
H3C2 H -0.0936 0.1512 0.4138 0.018 Uiso 1 calc R . .
C4C C 0.1493(3) 0.2797(3) 0.5563(2) 0.0186(9) Uani 1 d . . .
H4C1 H 0.1722 0.2192 0.5554 0.028 Uiso 1 calc R . .
H4C2 H 0.1324 0.2951 0.6064 0.028 Uiso 1 calc R . .
H4C3 H 0.2014 0.3184 0.5404 0.028 Uiso 1 calc R . .
C5C C 0.0228(3) 0.3843(3) 0.5096(2) 0.0154(8) Uani 1 d . . .
H5C1 H 0.0150 0.4000 0.5618 0.019 Uiso 1 calc R . .
H5C2 H 0.0721 0.4241 0.4896 0.019 Uiso 1 calc R . .
C6C C -0.0217(3) 0.2295(3) 0.5312(2) 0.0167(9) Uani 1 d . . .
H6C1 H -0.0017 0.1680 0.5251 0.020 Uiso 1 calc R . .
H6C2 H -0.0303 0.2397 0.5843 0.020 Uiso 1 calc R . .
C7C C -0.1434(3) 0.3359(3) 0.4967(2) 0.0166(9) Uani 1 d . . .
H7C1 H -0.2062 0.3443 0.4679 0.020 Uiso 1 calc R . .
H7C2 H -0.1546 0.3500 0.5488 0.020 Uiso 1 calc R . .
H1W H -0.0257 0.4395 0.2219 0.050 Uiso 1 d . . .
H2W H 0.0914 0.4350 0.2500 0.050 Uiso 1 d . . .

loop_
_atom_site_aniso_label
_atom_site_aniso_U_11
_atom_site_aniso_U_22
_atom_site_aniso_U_33
_atom_site_aniso_U_23
_atom_site_aniso_U_13
_atom_site_aniso_U_12
Ru1 0.01159(15) 0.01091(15) 0.01011(16) -0.00033(12) -0.00120(12) 0.00082(12)
I1 0.01210(12) 0.01781(14) 0.01488(14) 0.00168(11) -0.00174(10) -0.00060(10)
I2 0.01347(13) 0.02430(15) 0.01557(14) -0.00230(11) -0.00189(10) 0.00417(11)
I3 0.02773(15) 0.01999(15) 0.01660(15) 0.00053(11) 0.00347(11) 0.00044(11)
I4 0.02334(15) 0.01706(14) 0.02538(16) 0.00144(12) 0.00721(12) 0.00103(11)
I5 0.02935(16) 0.01863(15) 0.02346(16) 0.00116(12) 0.00621(12) -0.00406(12)
O1W 0.0217(15) 0.0099(14) 0.0215(16) -0.0015(12) -0.0055(12) 0.0018(11)
O2W 0.0281(18) 0.0204(17) 0.049(2) -0.0015(16) -0.0020(16) -0.0031(14)
O3W 0.0318(19) 0.0244(18) 0.052(2) 0.0005(17) -0.0139(17) 0.0054(15)
P1A 0.0128(5) 0.0128(5) 0.0101(5) -0.0004(4) -0.0005(4) 0.0006(4)
N1A 0.0171(17) 0.0147(17) 0.0084(17) -0.0012(13) -0.0012(13) 0.0001(13)
N2A 0.0168(17) 0.0153(17) 0.0116(18) 0.0008(14) 0.0005(13) 0.0004(14)
N3A 0.0157(16) 0.0136(17) 0.0131(18) 0.0005(14) 0.0008(14) -0.0019(13)
C1A 0.019(2) 0.015(2) 0.010(2) 0.0007(16) 0.0014(16) -0.0006(16)
C2A 0.016(2) 0.016(2) 0.014(2) -0.0015(16) 0.0006(16) 0.0023(16)
C3A 0.022(2) 0.013(2) 0.015(2) -0.0004(16) -0.0015(17) 0.0002(16)
C4A 0.016(2) 0.027(2) 0.012(2) 0.0008(18) -0.0046(16) -0.0041(17)
C5A 0.017(2) 0.013(2) 0.012(2) -0.0024(16) 0.0036(16) 0.0001(15)
C6A 0.019(2) 0.013(2) 0.016(2) 0.0024(16) -0.0017(16) -0.0007(16)
C7A 0.0159(19) 0.013(2) 0.016(2) -0.0003(16) 0.0001(16) 0.0009(16)
P1B 0.0152(5) 0.0110(5) 0.0137(5) -0.0012(4) 0.0011(4) -0.0020(4)
N1B 0.0250(18) 0.0093(17) 0.0153(18) -0.0005(14) 0.0014(15) -0.0020(14)
N2B 0.0246(19) 0.0160(19) 0.022(2) -0.0050(15) 0.0057(16) -0.0057(15)
N3B 0.0251(19) 0.0140(18) 0.0158(18) -0.0018(14) 0.0043(15) -0.0063(15)
C1B 0.022(2) 0.0097(19) 0.017(2) -0.0028(16) -0.0001(17) -0.0013(16)
C2B 0.020(2) 0.016(2) 0.022(2) -0.0039(18) 0.0054(18) -0.0027(17)
C3B 0.027(2) 0.015(2) 0.016(2) -0.0039(17) -0.0003(18) -0.0039(17)
C4B 0.035(3) 0.014(2) 0.019(2) 0.0033(18) -0.0014(19) 0.0018(19)
C5B 0.030(2) 0.015(2) 0.018(2) 0.0011(17) 0.0096(18) -0.0041(18)
C6B 0.026(2) 0.010(2) 0.015(2) -0.0011(16) 0.0026(17) -0.0027(17)
C7B 0.026(2) 0.018(2) 0.019(2) -0.0039(18) 0.0011(18) -0.0068(18)
P1C 0.0132(5) 0.0128(5) 0.0104(5) -0.0004(4) -0.0009(4) 0.0008(4)
N1C 0.0137(16) 0.0135(17) 0.0108(17) -0.0005(13) 0.0016(13) 0.0001(13)
N2C 0.0160(17) 0.0146(18) 0.0160(18) -0.0025(14) 0.0012(14) 0.0025(14)
N3C 0.0164(17) 0.0157(18) 0.0134(18) -0.0005(14) 0.0027(14) -0.0002(14)
C1C 0.0136(19) 0.015(2) 0.012(2) 0.0012(16) 0.0003(16) 0.0015(15)
C2C 0.020(2) 0.016(2) 0.0088(19) -0.0004(16) 0.0002(16) 0.0014(16)
C3C 0.016(2) 0.015(2) 0.016(2) -0.0019(17) 0.0008(16) -0.0034(16)
C4C 0.015(2) 0.023(2) 0.017(2) -0.0002(18) -0.0045(17) 0.0028(17)
C5C 0.019(2) 0.013(2) 0.015(2) -0.0008(16) 0.0023(16) -0.0010(16)
C6C 0.020(2) 0.016(2) 0.014(2) 0.0031(17) 0.0021(17) -0.0034(16)
C7C 0.017(2) 0.016(2) 0.016(2) -0.0010(17) 0.0038(17) 0.0002(16)

loop_
_atom_type_symbol
_atom_type_description
_atom_type_scat_dispersion_real
_atom_type_scat_dispersion_imag
_atom_type_scat_source
C C 0.0033 0.0016 'International Tables Vol C Tables 4.2.6.8 and 6.1.1.4'
H H 0.0000 0.0000 'International Tables Vol C Tables 4.2.6.8 and 6.1.1.4'
N N 0.0061 0.0033 'International Tables Vol C Tables 4.2.6.8 and 6.1.1.4'
P P 0.1023 0.0942 'International Tables Vol C Tables 4.2.6.8 and 6.1.1.4'
Ru Ru -1.2594 0.8363 'International Tables Vol C Tables 4.2.6.8 and 6.1.1.4'
I I -0.4742 1.8119 'International Tables Vol C Tables 4.2.6.8 and 6.1.1.4'
O O 0.0106 0.0060 'International Tables Vol C Tables 4.2.6.8 and 6.1.1.4'

loop_
_geom_angle_atom_site_label_1
_geom_angle_atom_site_label_2
_geom_angle_atom_site_label_3
_geom_angle
_geom_angle_site_symmetry_1
_geom_angle_site_symmetry_3
_geom_angle_publ_flag
O1W Ru1 P1B 178.61(8) . . ?
O1W Ru1 P1C 82.56(8) . . ?
P1B Ru1 P1C 96.08(4) . . ?
O1W Ru1 P1A 84.48(8) . . ?
P1B Ru1 P1A 96.87(4) . . ?
P1C Ru1 P1A 166.98(4) . . ?
O1W Ru1 I1 87.12(7) . . ?
P1B Ru1 I1 93.29(3) . . ?
P1C Ru1 I1 94.26(3) . . ?
P1A Ru1 I1 86.30(3) . . ?
O1W Ru1 I2 88.97(7) . . ?
P1B Ru1 I2 90.63(3) . . ?
P1C Ru1 I2 85.71(3) . . ?
P1A Ru1 I2 92.85(3) . . ?
I1 Ru1 I2 176.058(15) . . ?
C1A P1A C3A 96.31(18) . . ?
C1A P1A C2A 98.43(18) . . ?
C3A P1A C2A 97.27(19) . . ?
C1A P1A Ru1 119.62(13) . . ?
C3A P1A Ru1 114.18(13) . . ?
C2A P1A Ru1 125.34(13) . . ?
C4A N1A C1A 110.3(3) . . ?
C4A N1A C5A 109.7(3) . . ?
C1A N1A C5A 110.8(3) . . ?
C4A N1A C6A 108.2(3) . . ?
C1A N1A C6A 110.2(3) . . ?
C5A N1A C6A 107.7(3) . . ?
C5A N2A C7A 110.7(3) . . ?
C5A N2A C2A 112.7(3) . . ?
C7A N2A C2A 111.7(3) . . ?
C6A N3A C7A 110.9(3) . . ?
C6A N3A C3A 112.3(3) . . ?
C7A N3A C3A 112.3(3) . . ?
N1A C1A P1A 113.0(3) . . ?
N2A C2A P1A 112.0(3) . . ?
N3A C3A P1A 112.5(3) . . ?
N2A C5A N1A 112.3(3) . . ?
N3A C6A N1A 111.4(3) . . ?
N2A C7A N3A 112.1(3) . . ?
C2B P1B C3B 97.31(19) . . ?
C2B P1B C1B 97.83(19) . . ?
C3B P1B C1B 96.85(19) . . ?
C2B P1B Ru1 121.15(14) . . ?
C3B P1B Ru1 121.52(14) . . ?
C1B P1B Ru1 116.92(13) . . ?
C4B N1B C1B 109.3(3) . . ?
C4B N1B C6B 108.9(3) . . ?
C1B N1B C6B 110.7(3) . . ?
C4B N1B C5B 110.0(3) . . ?
C1B N1B C5B 110.3(3) . . ?
C6B N1B C5B 107.6(3) . . ?
C5B N2B C7B 110.2(3) . . ?
C5B N2B C2B 113.3(3) . . ?
C7B N2B C2B 112.1(3) . . ?
C6B N3B C7B 110.3(3) . . ?
C6B N3B C3B 112.4(3) . . ?
C7B N3B C3B 112.0(3) . . ?
N1B C1B P1B 113.0(3) . . ?
N2B C2B P1B 112.4(3) . . ?
N3B C3B P1B 112.6(3) . . ?
N2B C5B N1B 111.7(3) . . ?
N3B C6B N1B 112.1(3) . . ?
N2B C7B N3B 112.0(3) . . ?
C1C P1C C2C 96.77(18) . . ?
C1C P1C C3C 97.89(18) . . ?
C2C P1C C3C 97.80(18) . . ?
C1C P1C Ru1 119.68(13) . . ?
C2C P1C Ru1 114.36(13) . . ?
C3C P1C Ru1 124.89(13) . . ?
C4C N1C C1C 110.1(3) . . ?
C4C N1C C6C 109.2(3) . . ?
C1C N1C C6C 110.8(3) . . ?
C4C N1C C5C 108.8(3) . . ?
C1C N1C C5C 110.6(3) . . ?
C6C N1C C5C 107.4(3) . . ?
C5C N2C C7C 110.4(3) . . ?
C5C N2C C2C 112.5(3) . . ?
C7C N2C C2C 112.3(3) . . ?
C6C N3C C3C 112.3(3) . . ?
C6C N3C C7C 110.7(3) . . ?
C3C N3C C7C 112.1(3) . . ?
N1C C1C P1C 112.5(2) . . ?
N2C C2C P1C 112.3(3) . . ?
N3C C3C P1C 111.9(3) . . ?
N2C C5C N1C 111.9(3) . . ?
N3C C6C N1C 112.5(3) . . ?
N2C C7C N3C 112.1(3) . . ?

loop_
_geom_bond_atom_site_label_1
_geom_bond_atom_site_label_2
_geom_bond_distance
_geom_bond_site_symmetry_2
_geom_bond_publ_flag
Ru1 O1W 2.202(3) . ?
Ru1 P1B 2.2279(11) . ?
Ru1 P1C 2.3351(11) . ?
Ru1 P1A 2.3482(11) . ?
Ru1 I1 2.7097(4) . ?
Ru1 I2 2.7171(4) . ?
P1A C1A 1.851(4) . ?
P1A C3A 1.854(4) . ?
P1A C2A 1.861(4) . ?
N1A C4A 1.489(5) . ?
N1A C1A 1.502(5) . ?
N1A C5A 1.542(5) . ?
N1A C6A 1.549(5) . ?
N2A C5A 1.435(5) . ?
N2A C7A 1.469(5) . ?
N2A C2A 1.475(5) . ?
N3A C6A 1.431(5) . ?
N3A C7A 1.470(5) . ?
N3A C3A 1.477(5) . ?
P1B C2B 1.849(4) . ?
P1B C3B 1.851(4) . ?
P1B C1B 1.852(4) . ?
N1B C4B 1.488(5) . ?
N1B C1B 1.511(5) . ?
N1B C6B 1.529(5) . ?
N1B C5B 1.550(5) . ?
N2B C5B 1.432(5) . ?
N2B C7B 1.464(5) . ?
N2B C2B 1.475(5) . ?
N3B C6B 1.431(5) . ?
N3B C7B 1.477(5) . ?
N3B C3B 1.479(5) . ?
P1C C1C 1.854(4) . ?
P1C C2C 1.861(4) . ?
P1C C3C 1.863(4) . ?
N1C C4C 1.497(5) . ?
N1C C1C 1.505(5) . ?
N1C C6C 1.539(5) . ?
N1C C5C 1.546(5) . ?
N2C C5C 1.431(5) . ?
N2C C7C 1.470(5) . ?
N2C C2C 1.474(5) . ?
N3C C6C 1.423(5) . ?
N3C C3C 1.473(5) . ?
N3C C7C 1.477(5) . ?

loop_
_geom_hbond_atom_site_label_D
_geom_hbond_atom_site_label_H
_geom_hbond_atom_site_label_A
_geom_hbond_distance_DH
_geom_hbond_distance_HA
_geom_hbond_distance_DA
_geom_hbond_angle_DHA
_geom_hbond_site_symmetry_A
O1W H2W O2W 1.08 1.71 2.773(4) 165.1 .
O1W H1W O3W 0.90 1.83 2.733(4) 174.5 .

loop_
_geom_torsion_atom_site_label_1
_geom_torsion_atom_site_label_2
_geom_torsion_atom_site_label_3
_geom_torsion_atom_site_label_4
_geom_torsion
_geom_torsion_site_symmetry_1
_geom_torsion_site_symmetry_2
_geom_torsion_site_symmetry_3
_geom_torsion_site_symmetry_4
_geom_torsion_publ_flag
O1W Ru1 P1A C1A -108.19(17) . . . . ?
P1B Ru1 P1A C1A 71.48(15) . . . . ?
P1C Ru1 P1A C1A -102.7(2) . . . . ?
I1 Ru1 P1A C1A 164.36(15) . . . . ?
I2 Ru1 P1A C1A -19.50(15) . . . . ?
O1W Ru1 P1A C3A 5.00(16) . . . . ?
P1B Ru1 P1A C3A -175.33(15) . . . . ?
P1C Ru1 P1A C3A 10.4(2) . . . . ?
I1 Ru1 P1A C3A -82.45(15) . . . . ?
I2 Ru1 P1A C3A 93.69(15) . . . . ?
O1W Ru1 P1A C2A 124.25(18) . . . . ?
P1B Ru1 P1A C2A -56.09(17) . . . . ?
P1C Ru1 P1A C2A 129.7(2) . . . . ?
I1 Ru1 P1A C2A 36.79(16) . . . . ?
I2 Ru1 P1A C2A -147.06(16) . . . . ?
C4A N1A C1A P1A 179.8(3) . . . . ?
C5A N1A C1A P1A 58.2(3) . . . . ?
C6A N1A C1A P1A -60.8(3) . . . . ?
C3A P1A C1A N1A 50.7(3) . . . . ?
C2A P1A C1A N1A -47.7(3) . . . . ?
Ru1 P1A C1A N1A 173.2(2) . . . . ?
C5A N2A C2A P1A -63.0(4) . . . . ?
C7A N2A C2A P1A 62.3(4) . . . . ?
C1A P1A C2A N2A 48.3(3) . . . . ?
C3A P1A C2A N2A -49.2(3) . . . . ?
Ru1 P1A C2A N2A -175.8(2) . . . . ?
C6A N3A C3A P1A 65.1(4) . . . . ?
C7A N3A C3A P1A -60.6(4) . . . . ?
C1A P1A C3A N3A -51.0(3) . . . . ?
C2A P1A C3A N3A 48.4(3) . . . . ?
Ru1 P1A C3A N3A -177.5(2) . . . . ?
C7A N2A C5A N1A -56.4(4) . . . . ?
C2A N2A C5A N1A 69.5(4) . . . . ?
C4A N1A C5A N2A 171.6(3) . . . . ?
C1A N1A C5A N2A -66.5(4) . . . . ?
C6A N1A C5A N2A 54.0(4) . . . . ?
C7A N3A C6A N1A 57.5(4) . . . . ?
C3A N3A C6A N1A -68.9(4) . . . . ?
C4A N1A C6A N3A -172.9(3) . . . . ?
C1A N1A C6A N3A 66.5(4) . . . . ?
C5A N1A C6A N3A -54.4(4) . . . . ?
C5A N2A C7A N3A 57.7(4) . . . . ?
C2A N2A C7A N3A -68.7(4) . . . . ?
C6A N3A C7A N2A -58.8(4) . . . . ?
C3A N3A C7A N2A 67.7(4) . . . . ?
O1W Ru1 P1B C2B 45(3) . . . . ?
P1C Ru1 P1B C2B 57.53(17) . . . . ?
P1A Ru1 P1B C2B -121.16(17) . . . . ?
I1 Ru1 P1B C2B 152.17(17) . . . . ?
I2 Ru1 P1B C2B -28.22(17) . . . . ?
O1W Ru1 P1B C3B 168(3) . . . . ?
P1C Ru1 P1B C3B -179.44(17) . . . . ?
P1A Ru1 P1B C3B 1.87(17) . . . . ?
I1 Ru1 P1B C3B -84.80(17) . . . . ?
I2 Ru1 P1B C3B 94.81(17) . . . . ?
O1W Ru1 P1B C1B -74(3) . . . . ?
P1C Ru1 P1B C1B -61.51(16) . . . . ?
P1A Ru1 P1B C1B 119.79(15) . . . . ?
I1 Ru1 P1B C1B 33.13(15) . . . . ?
I2 Ru1 P1B C1B -147.26(15) . . . . ?
C4B N1B C1B P1B 179.6(3) . . . . ?
C6B N1B C1B P1B 59.6(4) . . . . ?
C5B N1B C1B P1B -59.3(4) . . . . ?
C2B P1B C1B N1B 49.0(3) . . . . ?
C3B P1B C1B N1B -49.4(3) . . . . ?
Ru1 P1B C1B N1B 179.9(2) . . . . ?
C5B N2B C2B P1B 63.4(4) . . . . ?
C7B N2B C2B P1B -62.1(4) . . . . ?
C3B P1B C2B N2B 49.0(3) . . . . ?
C1B P1B C2B N2B -49.0(3) . . . . ?
Ru1 P1B C2B N2B -177.1(2) . . . . ?
C6B N3B C3B P1B -64.1(4) . . . . ?
C7B N3B C3B P1B 60.8(4) . . . . ?
C2B P1B C3B N3B -48.6(3) . . . . ?
C1B P1B C3B N3B 50.2(3) . . . . ?
Ru1 P1B C3B N3B 177.7(2) . . . . ?
C7B N2B C5B N1B 57.6(4) . . . . ?
C2B N2B C5B N1B -68.9(4) . . . . ?
C4B N1B C5B N2B -173.2(3) . . . . ?
C1B N1B C5B N2B 66.1(4) . . . . ?
C6B N1B C5B N2B -54.7(4) . . . . ?
C7B N3B C6B N1B -57.2(4) . . . . ?
C3B N3B C6B N1B 68.6(4) . . . . ?
C4B N1B C6B N3B 173.8(3) . . . . ?
C1B N1B C6B N3B -66.0(4) . . . . ?
C5B N1B C6B N3B 54.6(4) . . . . ?
C5B N2B C7B N3B -59.1(4) . . . . ?
C2B N2B C7B N3B 68.1(4) . . . . ?
C6B N3B C7B N2B 58.7(4) . . . . ?
C3B N3B C7B N2B -67.3(4) . . . . ?
O1W Ru1 P1C C1C -90.91(17) . . . . ?
P1B Ru1 P1C C1C 89.39(15) . . . . ?
P1A Ru1 P1C C1C -96.4(2) . . . . ?
I1 Ru1 P1C C1C -4.39(15) . . . . ?
I2 Ru1 P1C C1C 179.56(15) . . . . ?
O1W Ru1 P1C C2C 23.10(16) . . . . ?
P1B Ru1 P1C C2C -156.60(14) . . . . ?
P1A Ru1 P1C C2C 17.6(2) . . . . ?
I1 Ru1 P1C C2C 109.63(14) . . . . ?
I2 Ru1 P1C C2C -66.42(14) . . . . ?
O1W Ru1 P1C C3C 142.93(18) . . . . ?
P1B Ru1 P1C C3C -36.77(17) . . . . ?
P1A Ru1 P1C C3C 137.5(2) . . . . ?
I1 Ru1 P1C C3C -130.55(16) . . . . ?
I2 Ru1 P1C C3C 53.41(16) . . . . ?
C4C N1C C1C P1C 179.4(3) . . . . ?
C6C N1C C1C P1C 58.5(4) . . . . ?
C5C N1C C1C P1C -60.5(3) . . . . ?
C2C P1C C1C N1C 50.4(3) . . . . ?
C3C P1C C1C N1C -48.4(3) . . . . ?
Ru1 P1C C1C N1C 173.5(2) . . . . ?
C5C N2C C2C P1C 64.5(4) . . . . ?
C7C N2C C2C P1C -60.8(4) . . . . ?
C1C P1C C2C N2C -50.9(3) . . . . ?
C3C P1C C2C N2C 48.0(3) . . . . ?
Ru1 P1C C2C N2C -177.9(2) . . . . ?
C6C N3C C3C P1C -63.9(4) . . . . ?
C7C N3C C3C P1C 61.5(4) . . . . ?
C1C P1C C3C N3C 49.6(3) . . . . ?
C2C P1C C3C N3C -48.4(3) . . . . ?
Ru1 P1C C3C N3C -175.5(2) . . . . ?
C7C N2C C5C N1C 57.7(4) . . . . ?
C2C N2C C5C N1C -68.6(4) . . . . ?
C4C N1C C5C N2C -172.7(3) . . . . ?
C1C N1C C5C N2C 66.3(4) . . . . ?
C6C N1C C5C N2C -54.7(4) . . . . ?
C3C N3C C6C N1C 69.7(4) . . . . ?
C7C N3C C6C N1C -56.5(4) . . . . ?
C4C N1C C6C N3C 172.0(3) . . . . ?
C1C N1C C6C N3C -66.6(4) . . . . ?
C5C N1C C6C N3C 54.2(4) . . . . ?
C5C N2C C7C N3C -58.3(4) . . . . ?
C2C N2C C7C N3C 68.1(4) . . . . ?
C6C N3C C7C N2C 57.7(4) . . . . ?
C3C N3C C7C N2C -68.6(4) . . . . ?
